data_7714640
loop_
_publ_author_name
'Chen, Ming-Tsz'
'Wu, Pei-Zheng'
'Liao, Chi-Chung'
'Hung, Kai-Wei'
'Shen, Pin-Chi'

_publ_section_title
;
 Grignard reagents as deprotonation agents for oxazoline-amido-phenolate
 ligands: structural and catalytic implications with the role of halogen
 ions.
;
_journal_issue 2
_journal_name_full 'Dalton transactions (Cambridge, England : 2003)'
_journal_page_first 738
_journal_page_last 745
_journal_paper_doi 10.1039/d3dt03733a
_journal_volume 53
_journal_year 2024
_chemical_formula_moiety 'C76 H81 Cl2 Mg4 N8 O10'
_chemical_formula_sum 'C76 H81 Cl2 Mg4 N8 O10'
_chemical_formula_weight 1434.62
_space_group_crystal_system monoclinic
_space_group_IT_number 14
_space_group_name_Hall '-P 2yn'
_space_group_name_H-M_alt 'P 1 21/n 1'
_atom_sites_solution_hydrogens mixed
_audit_creation_method SHELXL-2014/7
_audit_update_record
;
2023-09-23 deposited with the CCDC.	2023-12-07 downloaded from the CCDC.
;
_cell_angle_alpha 90
_cell_angle_beta 102.400(8)
_cell_angle_gamma 90
_cell_formula_units_Z 2
_cell_length_a 10.8220(19)
_cell_length_b 18.680(3)
_cell_length_c 18.011(3)
_cell_measurement_reflns_used 69603
_cell_measurement_temperature 150(2)
_cell_measurement_theta_max 27.78
_cell_measurement_theta_min 3.1815
_cell_volume 3556.1(10)
_computing_cell_refinement
; 
CrysAlis CCD, Oxford Diffraction Ltd., 
Version 1.171.32.29 (release 10-06-2008 CrysAlis171 .NET) 
(compiled Jun 10 2008,16:49:55) 
;
_computing_data_collection
; 
CrysAlis CCD, Oxford Diffraction Ltd., 
Version 1.171.32.29 (release 10-06-2008 CrysAlis171 .NET) 
(compiled Jun 10 2008,16:49:55) 
;
_computing_data_reduction
; 
CrysAlis CCD, Oxford Diffraction Ltd., 
Version 1.171.32.29 (release 10-06-2008 CrysAlis171 .NET) 
(compiled Jun 10 2008,16:49:55) 
;
_computing_molecular_graphics 'Bruker SHELXTL'
_computing_publication_material 'Bruker SHELXTL'
_computing_structure_refinement 'SHELXL-2014/7 (Sheldrick, 2014)'
_computing_structure_solution 'SHELXL-2014/7 (Sheldrick, 2014)'
_diffrn_ambient_temperature 150(2)
_diffrn_measured_fraction_theta_full 0.997
_diffrn_measured_fraction_theta_max 0.995
_diffrn_measurement_device_type 'CCD area detector'
_diffrn_measurement_method 'phi and omega scans'
_diffrn_radiation_type MoK\a
_diffrn_radiation_wavelength 0.71073
_diffrn_reflns_av_R_equivalents 0.0762
_diffrn_reflns_av_unetI/netI 0.0412
_diffrn_reflns_Laue_measured_fraction_full 0.997
_diffrn_reflns_Laue_measured_fraction_max 0.995
_diffrn_reflns_limit_h_max 14
_diffrn_reflns_limit_h_min -14
_diffrn_reflns_limit_k_max 24
_diffrn_reflns_limit_k_min -24
_diffrn_reflns_limit_l_max 23
_diffrn_reflns_limit_l_min -23
_diffrn_reflns_number 67660
_diffrn_reflns_point_group_measured_fraction_full 0.997
_diffrn_reflns_point_group_measured_fraction_max 0.995
_diffrn_reflns_theta_full 25.242
_diffrn_reflns_theta_max 27.930
_diffrn_reflns_theta_min 3.282
_diffrn_source 'fine-focus sealed tube'
_exptl_absorpt_coefficient_mu 0.192
_exptl_absorpt_correction_type multi-scan
_exptl_absorpt_process_details
; 
CrysAlis RED, Oxford Diffraction Ltd., 
Version 1.171.32.29 (release 10-06-2008 CrysAlis171 .NET) 
(compiled Jun 10 2008,16:49:55) 
Empirical absorption correction using spherical harmonics, 
 implemented in SCALE3 ABSPACK scaling algorithm. 
;
_exptl_crystal_colour Yellow
_exptl_crystal_density_diffrn 1.340
_exptl_crystal_description Parallelepiped
_exptl_crystal_F_000 1510
_exptl_crystal_size_max 0.220
_exptl_crystal_size_mid 0.150
_exptl_crystal_size_min 0.100
_exptl_transmission_factor_max 0.9281
_exptl_transmission_factor_min 0.8128
_refine_diff_density_max 1.482
_refine_diff_density_min -1.212
_refine_diff_density_rms 0.077
_refine_ls_extinction_method none
_refine_ls_goodness_of_fit_ref 1.038
_refine_ls_hydrogen_treatment mixed
_refine_ls_matrix_type full
_refine_ls_number_parameters 455
_refine_ls_number_reflns 8488
_refine_ls_number_restraints 0
_refine_ls_restrained_S_all 1.038
_refine_ls_R_factor_all 0.0828
_refine_ls_R_factor_gt 0.0564
_refine_ls_shift/su_max 0.001
_refine_ls_shift/su_mean 0.000
_refine_ls_structure_factor_coef Fsqd
_refine_ls_weighting_details 'w=1/[\s^2^(Fo^2^)+(0.0776P)^2^+4.8058P] where P=(Fo^2^+2Fc^2^)/3'
_refine_ls_weighting_scheme calc
_refine_ls_wR_factor_gt 0.1475
_refine_ls_wR_factor_ref 0.1681
_reflns_Friedel_coverage 0.000
_reflns_number_gt 6243
_reflns_number_total 8488
_reflns_threshold_expression 'I > 2\s(I)'
_cod_data_source_file d3dt03733a2.cif
_cod_data_source_block MT118_0m
_cod_depositor_comments
;
The following automatic conversions were performed:

data item '_exptl_absorpt_correction_type' value 'multi-scan ' was
changed to 'multi-scan' in accordance with the
/home/data/users/saulius/crontab/automatic-downloads/rss-feeds/RSC/lib/dictionaries/cif_core.dic
dictionary named 'cif_core.dic' version 2.4.2 last updated on
2011-04-26.

Automatic conversion script
Id: cif_fix_values 8170 2020-07-09 18:12:32Z antanas 

 Adding full bibliography for 7714640--7714642.cif.
;
_cod_original_sg_symbol_H-M 'P 21/n'
_cod_database_code 7714640
_shelx_shelxl_version_number 2014/7
_shelx_space_group_comment
; 
The symmetry employed for this shelxl refinement is uniquely defined 
by the following loop, which should always be used as a source of 
symmetry information in preference to the above space-group names. 
They are only intended as comments. 
;
_shelx_estimated_absorpt_t_min 0.959
_shelx_estimated_absorpt_t_max 0.981

loop_
_space_group_symop_operation_xyz
'x, y, z'
'-x+1/2, y+1/2, -z+1/2'
'-x, -y, -z'
'x-1/2, -y-1/2, z-1/2'

loop_
_atom_site_label
_atom_site_type_symbol
_atom_site_fract_x
_atom_site_fract_y
_atom_site_fract_z
_atom_site_U_iso_or_equiv
_atom_site_adp_type
_atom_site_occupancy
_atom_site_site_symmetry_order
_atom_site_calc_flag
_atom_site_refinement_flags_posn
_atom_site_refinement_flags_adp
_atom_site_refinement_flags_occupancy
_atom_site_disorder_assembly
_atom_site_disorder_group
Mg1 Mg 0.54288(7) 1.14392(4) 0.04517(5) 0.01824(18) Uani 1 1 d . . . . .
Mg2 Mg 0.40819(7) 0.99878(4) 0.06174(4) 0.01749(17) Uani 1 1 d . . . . .
Cl1 Cl 0.27736(7) 0.90825(4) -0.01136(4) 0.03336(17) Uani 1 1 d . . . . .
O1 O 0.43291(15) 1.06313(8) -0.02572(9) 0.0178(3) Uani 1 1 d . . . . .
O2 O 0.63243(18) 1.36037(10) 0.11301(12) 0.0326(4) Uani 1 1 d . . . . .
O3 O 0.51016(15) 1.07873(8) 0.12573(9) 0.0194(3) Uani 1 1 d . . . . .
O4 O 0.09478(17) 0.98577(10) 0.18150(11) 0.0296(4) Uani 1 1 d . . . . .
O5 O 0.5055(3) 1.60840(17) 0.19378(16) 0.0648(8) Uani 1 1 d . . . . .
N1 N 0.39117(18) 1.20433(10) -0.00835(12) 0.0204(4) Uani 1 1 d . . . . .
N2 N 0.63251(19) 1.24344(11) 0.08264(12) 0.0227(4) Uani 1 1 d . . . . .
N3 N 0.46900(19) 0.94616(10) 0.17394(11) 0.0194(4) Uani 1 1 d . . . . .
H3B H 0.547(3) 0.9270(16) 0.1733(17) 0.026(7) Uiso 1 1 d . . . . .
N4 N 0.23535(18) 1.01869(10) 0.11196(12) 0.0203(4) Uani 1 1 d . . . . .
C1 C 0.3389(2) 1.09531(12) -0.07875(13) 0.0176(4) Uani 1 1 d . . . . .
C2 C 0.3190(2) 1.16990(12) -0.07250(13) 0.0193(4) Uani 1 1 d . . . . .
C3 C 0.2351(2) 1.20298(14) -0.13308(15) 0.0253(5) Uani 1 1 d . . . . .
H3A H 0.2259 1.2536 -0.1329 0.030 Uiso 1 1 calc R U . . .
C4 C 0.1652(2) 1.16394(14) -0.19314(15) 0.0275(5) Uani 1 1 d . . . . .
H4A H 0.1082 1.1878 -0.2329 0.033 Uiso 1 1 calc R U . . .
C5 C 0.1782(2) 1.09013(14) -0.19523(15) 0.0263(5) Uani 1 1 d . . . . .
H5A H 0.1278 1.0630 -0.2351 0.032 Uiso 1 1 calc R U . . .
C6 C 0.2662(2) 1.05637(13) -0.13820(14) 0.0214(5) Uani 1 1 d . . . . .
H6A H 0.2768 1.0060 -0.1400 0.026 Uiso 1 1 calc R U . . .
C7 C 0.3461(2) 1.26323(12) 0.02257(14) 0.0215(5) Uani 1 1 d . . . . .
C8 C 0.4297(2) 1.30819(13) 0.07468(14) 0.0237(5) Uani 1 1 d . . . . .
C9 C 0.3831(3) 1.36584(14) 0.11097(17) 0.0325(6) Uani 1 1 d . . . . .
H9A H 0.4408 1.3944 0.1460 0.039 Uiso 1 1 calc R U . . .
C10 C 0.2562(3) 1.38185(16) 0.09706(19) 0.0388(7) Uani 1 1 d . . . . .
H10A H 0.2259 1.4209 0.1219 0.047 Uiso 1 1 calc R U . . .
C11 C 0.1729(3) 1.33920(15) 0.04544(18) 0.0327(6) Uani 1 1 d . . . . .
H11A H 0.0850 1.3498 0.0348 0.039 Uiso 1 1 calc R U . . .
C12 C 0.2154(2) 1.28235(13) 0.00983(16) 0.0263(5) Uani 1 1 d . . . . .
H12A H 0.1556 1.2545 -0.0247 0.032 Uiso 1 1 calc R U . . .
C13 C 0.5663(2) 1.29955(13) 0.08977(14) 0.0233(5) Uani 1 1 d . . . . .
C14 C 0.7645(3) 1.34041(16) 0.13134(19) 0.0374(7) Uani 1 1 d . . . . .
H14A H 0.7969 1.3391 0.1871 0.045 Uiso 1 1 calc R U . . .
H14B H 0.8159 1.3746 0.1088 0.045 Uiso 1 1 calc R U . . .
C15 C 0.7683(2) 1.26567(15) 0.09674(17) 0.0315(6) Uani 1 1 d . . . . .
C16 C 0.8503(3) 1.21509(19) 0.1518(2) 0.0505(9) Uani 1 1 d . . . . .
H16A H 0.9387 1.2306 0.1603 0.076 Uiso 1 1 calc R U . . .
H16B H 0.8228 1.2153 0.2002 0.076 Uiso 1 1 calc R U . . .
H16C H 0.8424 1.1666 0.1307 0.076 Uiso 1 1 calc R U . . .
C17 C 0.8090(3) 1.26951(19) 0.0205(2) 0.0480(8) Uani 1 1 d . . . . .
H17A H 0.8979 1.2841 0.0291 0.072 Uiso 1 1 calc R U . . .
H17B H 0.7987 1.2224 -0.0039 0.072 Uiso 1 1 calc R U . . .
H17C H 0.7564 1.3046 -0.0125 0.072 Uiso 1 1 calc R U . . .
C18 C 0.5130(2) 1.07227(13) 0.19989(13) 0.0194(4) Uani 1 1 d . . . . .
C19 C 0.4876(2) 1.00472(13) 0.22850(13) 0.0202(5) Uani 1 1 d . . . . .
C20 C 0.4837(3) 0.99587(15) 0.30427(15) 0.0288(5) Uani 1 1 d . . . . .
H20A H 0.4664 0.9501 0.3226 0.035 Uiso 1 1 calc R U . . .
C21 C 0.5050(3) 1.05405(17) 0.35360(16) 0.0373(7) Uani 1 1 d . . . . .
H21A H 0.5012 1.0483 0.4055 0.045 Uiso 1 1 calc R U . . .
C22 C 0.5316(3) 1.12028(16) 0.32665(16) 0.0342(6) Uani 1 1 d . . . . .
H22A H 0.5469 1.1599 0.3604 0.041 Uiso 1 1 calc R U . . .
C23 C 0.5364(2) 1.12964(14) 0.25047(15) 0.0264(5) Uani 1 1 d . . . . .
H23A H 0.5557 1.1754 0.2329 0.032 Uiso 1 1 calc R U . . .
C24 C 0.3856(2) 0.88901(13) 0.18424(13) 0.0207(5) Uani 1 1 d . . . . .
C25 C 0.2569(2) 0.90187(13) 0.17698(14) 0.0229(5) Uani 1 1 d . . . . .
C26 C 0.1771(3) 0.84526(14) 0.18614(16) 0.0298(6) Uani 1 1 d . . . . .
H26A H 0.0898 0.8540 0.1836 0.036 Uiso 1 1 calc R U . . .
C27 C 0.2243(3) 0.77664(15) 0.19881(18) 0.0349(6) Uani 1 1 d . . . . .
H27A H 0.1695 0.7383 0.2045 0.042 Uiso 1 1 calc R U . . .
C28 C 0.3514(3) 0.76378(14) 0.20328(16) 0.0320(6) Uani 1 1 d . . . . .
H28A H 0.3835 0.7164 0.2111 0.038 Uiso 1 1 calc R U . . .
C29 C 0.4323(2) 0.81982(13) 0.19633(15) 0.0261(5) Uani 1 1 d . . . . .
H29A H 0.5198 0.8108 0.1999 0.031 Uiso 1 1 calc R U . . .
C30 C 0.1996(2) 0.97223(13) 0.15473(14) 0.0222(5) Uani 1 1 d . . . . .
C31 C 0.0410(2) 1.05096(14) 0.14407(16) 0.0285(5) Uani 1 1 d . . . . .
H31A H 0.0214 1.0856 0.1815 0.034 Uiso 1 1 calc R U . . .
H31B H -0.0374 1.0405 0.1059 0.034 Uiso 1 1 calc R U . . .
C32 C 0.1447(2) 1.08052(13) 0.10546(14) 0.0224(5) Uani 1 1 d . . . . .
C33 C 0.2145(3) 1.14350(14) 0.14907(17) 0.0311(6) Uani 1 1 d . . . . .
H33A H 0.1570 1.1845 0.1456 0.047 Uiso 1 1 calc R U . . .
H33B H 0.2444 1.1302 0.2025 0.047 Uiso 1 1 calc R U . . .
H33C H 0.2869 1.1564 0.1272 0.047 Uiso 1 1 calc R U . . .
C34 C 0.0916(2) 1.09897(14) 0.02292(15) 0.0280(5) Uani 1 1 d . . . . .
H34A H 0.0329 1.1393 0.0200 0.042 Uiso 1 1 calc R U . . .
H34B H 0.1610 1.1121 -0.0016 0.042 Uiso 1 1 calc R U . . .
H34C H 0.0467 1.0574 -0.0031 0.042 Uiso 1 1 calc R U . . .
C35 C 0.4091(5) 1.5710(3) 0.1428(3) 0.0701(12) Uani 1 1 d . . . . .
H35A H 0.3299 1.5994 0.1314 0.084 Uiso 1 1 calc R U . . .
H35B H 0.3916 1.5243 0.1644 0.084 Uiso 1 1 calc R U . . .
C36 C 0.4609(7) 1.5608(4) 0.0723(3) 0.106(2) Uani 1 1 d . . . . .
H36A H 0.4329 1.5144 0.0477 0.127 Uiso 1 1 calc R U . . .
H36B H 0.4326 1.5998 0.0354 0.127 Uiso 1 1 calc R U . . .
C37 C 0.6018(5) 1.5622(3) 0.0998(3) 0.0776(14) Uani 1 1 d . . . . .
H37A H 0.6361 1.5138 0.1142 0.093 Uiso 1 1 calc R U . . .
H37B H 0.6443 1.5826 0.0610 0.093 Uiso 1 1 calc R U . . .
C38 C 0.6148(6) 1.6088(4) 0.1657(4) 0.133(3) Uani 1 1 d . . . . .
H38A H 0.6868 1.5925 0.2058 0.160 Uiso 1 1 calc R U . . .
H38B H 0.6328 1.6582 0.1513 0.160 Uiso 1 1 calc R U . . .

loop_
_atom_site_aniso_label
_atom_site_aniso_U_11
_atom_site_aniso_U_22
_atom_site_aniso_U_33
_atom_site_aniso_U_23
_atom_site_aniso_U_13
_atom_site_aniso_U_12
Mg1 0.0160(4) 0.0159(4) 0.0223(4) 0.0020(3) 0.0027(3) 0.0007(3)
Mg2 0.0178(4) 0.0156(4) 0.0189(4) 0.0005(3) 0.0035(3) -0.0012(3)
Cl1 0.0341(4) 0.0293(3) 0.0373(4) -0.0057(3) 0.0088(3) 0.0011(3)
O1 0.0181(8) 0.0166(7) 0.0183(8) 0.0010(6) 0.0028(6) 0.0034(6)
O2 0.0285(10) 0.0215(9) 0.0445(12) -0.0064(8) 0.0009(8) -0.0047(7)
O3 0.0205(8) 0.0184(8) 0.0193(8) 0.0003(6) 0.0045(6) -0.0017(6)
O4 0.0236(9) 0.0297(9) 0.0392(11) 0.0080(8) 0.0153(8) 0.0054(7)
O5 0.0691(18) 0.077(2) 0.0520(16) -0.0173(14) 0.0201(14) -0.0079(15)
N1 0.0179(9) 0.0166(9) 0.0251(10) 0.0001(8) 0.0014(8) 0.0026(7)
N2 0.0199(10) 0.0209(10) 0.0274(11) 0.0000(8) 0.0052(8) -0.0012(8)
N3 0.0169(9) 0.0189(9) 0.0232(10) 0.0004(8) 0.0057(8) -0.0001(7)
N4 0.0167(9) 0.0179(9) 0.0266(10) -0.0008(8) 0.0056(8) 0.0017(7)
C1 0.0151(10) 0.0197(11) 0.0190(10) 0.0028(9) 0.0060(8) 0.0015(8)
C2 0.0166(10) 0.0196(11) 0.0222(11) 0.0029(9) 0.0049(9) 0.0001(8)
C3 0.0241(12) 0.0217(11) 0.0301(13) 0.0070(10) 0.0059(10) 0.0043(9)
C4 0.0214(12) 0.0326(13) 0.0264(13) 0.0071(11) 0.0000(10) 0.0055(10)
C5 0.0205(12) 0.0330(13) 0.0240(12) 0.0002(10) 0.0014(9) -0.0007(10)
C6 0.0203(11) 0.0218(11) 0.0226(11) 0.0000(9) 0.0058(9) -0.0009(9)
C7 0.0229(11) 0.0164(10) 0.0255(12) 0.0041(9) 0.0057(9) 0.0017(9)
C8 0.0243(12) 0.0188(11) 0.0282(12) 0.0014(9) 0.0062(10) 0.0017(9)
C9 0.0343(14) 0.0245(13) 0.0386(15) -0.0075(11) 0.0077(12) 0.0009(11)
C10 0.0361(15) 0.0301(14) 0.0522(19) -0.0123(13) 0.0141(14) 0.0062(12)
C11 0.0231(12) 0.0281(13) 0.0490(17) 0.0006(12) 0.0125(12) 0.0055(10)
C12 0.0235(12) 0.0202(11) 0.0353(14) 0.0015(10) 0.0064(10) 0.0008(9)
C13 0.0268(12) 0.0182(11) 0.0241(12) -0.0008(9) 0.0038(9) -0.0037(9)
C14 0.0260(14) 0.0341(15) 0.0501(18) -0.0094(13) 0.0033(12) -0.0067(11)
C15 0.0215(12) 0.0304(13) 0.0404(15) -0.0049(12) 0.0018(11) -0.0043(10)
C16 0.0334(16) 0.0458(18) 0.060(2) -0.0115(16) -0.0171(15) 0.0078(14)
C17 0.0426(18) 0.0462(18) 0.063(2) -0.0084(16) 0.0290(16) -0.0154(15)
C18 0.0166(10) 0.0223(11) 0.0190(11) -0.0014(9) 0.0032(8) -0.0005(8)
C19 0.0170(10) 0.0226(11) 0.0206(11) -0.0010(9) 0.0033(9) -0.0007(8)
C20 0.0301(13) 0.0336(14) 0.0226(12) 0.0042(10) 0.0051(10) -0.0039(11)
C21 0.0443(17) 0.0474(17) 0.0205(13) -0.0047(12) 0.0071(12) -0.0105(14)
C22 0.0380(15) 0.0388(15) 0.0249(13) -0.0110(12) 0.0043(11) -0.0080(12)
C23 0.0275(13) 0.0250(12) 0.0261(13) -0.0043(10) 0.0040(10) -0.0052(10)
C24 0.0230(11) 0.0204(11) 0.0188(11) 0.0022(9) 0.0046(9) -0.0015(9)
C25 0.0246(12) 0.0218(11) 0.0233(12) 0.0036(9) 0.0070(9) -0.0005(9)
C26 0.0260(13) 0.0278(13) 0.0359(15) 0.0066(11) 0.0076(11) -0.0038(10)
C27 0.0345(15) 0.0266(13) 0.0430(16) 0.0088(12) 0.0066(12) -0.0090(11)
C28 0.0376(15) 0.0209(12) 0.0362(15) 0.0084(11) 0.0053(12) 0.0011(11)
C29 0.0275(13) 0.0218(12) 0.0284(13) 0.0052(10) 0.0046(10) 0.0021(10)
C30 0.0169(10) 0.0234(11) 0.0263(12) -0.0015(9) 0.0049(9) 0.0001(9)
C31 0.0232(12) 0.0288(13) 0.0359(14) 0.0065(11) 0.0118(11) 0.0080(10)
C32 0.0203(11) 0.0203(11) 0.0279(12) -0.0011(9) 0.0082(9) 0.0045(9)
C33 0.0303(14) 0.0235(12) 0.0398(15) -0.0075(11) 0.0080(12) 0.0039(10)
C34 0.0250(12) 0.0285(13) 0.0315(14) 0.0044(11) 0.0083(10) 0.0037(10)
C35 0.083(3) 0.064(3) 0.060(3) -0.011(2) 0.008(2) -0.008(2)
C36 0.133(6) 0.146(6) 0.039(2) -0.007(3) 0.017(3) -0.009(4)
C37 0.109(4) 0.068(3) 0.067(3) -0.006(2) 0.044(3) 0.010(3)
C38 0.111(5) 0.165(7) 0.152(6) -0.102(5) 0.091(5) -0.083(5)

loop_
_atom_type_symbol
_atom_type_description
_atom_type_scat_dispersion_real
_atom_type_scat_dispersion_imag
_atom_type_scat_source
C C 0.0033 0.0016 'International Tables Vol C Tables 4.2.6.8 and 6.1.1.4'
H H 0.0000 0.0000 'International Tables Vol C Tables 4.2.6.8 and 6.1.1.4'
N N 0.0061 0.0033 'International Tables Vol C Tables 4.2.6.8 and 6.1.1.4'
O O 0.0106 0.0060 'International Tables Vol C Tables 4.2.6.8 and 6.1.1.4'
Mg Mg 0.0486 0.0363 'International Tables Vol C Tables 4.2.6.8 and 6.1.1.4'
Cl Cl 0.1484 0.1585 'International Tables Vol C Tables 4.2.6.8 and 6.1.1.4'

loop_
_geom_angle_atom_site_label_1
_geom_angle_atom_site_label_2
_geom_angle_atom_site_label_3
_geom_angle
_geom_angle_site_symmetry_1
_geom_angle_site_symmetry_3
_geom_angle_publ_flag
O3 Mg1 N1 115.49(8) . . ?
O3 Mg1 N2 116.30(8) . . ?
N1 Mg1 N2 86.16(8) . . ?
O3 Mg1 O1 80.87(7) . . ?
N1 Mg1 O1 79.81(7) . . ?
N2 Mg1 O1 161.53(8) . . ?
O3 Mg1 Cl1 102.77(6) . 3_675 ?
N1 Mg1 Cl1 136.30(7) . 3_675 ?
N2 Mg1 Cl1 95.56(6) . 3_675 ?
O1 Mg1 Cl1 86.52(5) . 3_675 ?
O3 Mg1 Mg2 40.25(5) . . ?
N1 Mg1 Mg2 100.34(6) . . ?
N2 Mg1 Mg2 156.10(7) . . ?
O1 Mg1 Mg2 40.64(5) . . ?
Cl1 Mg1 Mg2 95.36(3) 3_675 . ?
O3 Mg1 Mg2 90.40(6) . 3_675 ?
N1 Mg1 Mg2 111.81(7) . 3_675 ?
N2 Mg1 Mg2 138.25(7) . 3_675 ?
O1 Mg1 Mg2 41.42(5) . 3_675 ?
Cl1 Mg1 Mg2 45.15(2) 3_675 3_675 ?
Mg2 Mg1 Mg2 60.36(3) . 3_675 ?
O1 Mg2 O3 82.04(7) . . ?
O1 Mg2 N3 154.30(8) . . ?
O3 Mg2 N3 78.03(7) . . ?
O1 Mg2 N4 117.70(8) . . ?
O3 Mg2 N4 92.67(7) . . ?
N3 Mg2 N4 79.55(8) . . ?
O1 Mg2 O1 81.23(7) . 3_675 ?
O3 Mg2 O1 100.44(7) . 3_675 ?
N3 Mg2 O1 86.56(7) . 3_675 ?
N4 Mg2 O1 158.52(7) . 3_675 ?
O1 Mg2 Cl1 98.66(6) . . ?
O3 Mg2 Cl1 176.52(6) . . ?
N3 Mg2 Cl1 102.22(6) . . ?
N4 Mg2 Cl1 83.98(6) . . ?
O1 Mg2 Cl1 83.04(5) 3_675 . ?
O1 Mg2 C18 107.20(7) . . ?
O3 Mg2 C18 25.52(7) . . ?
N3 Mg2 C18 55.53(7) . . ?
N4 Mg2 C18 77.38(7) . . ?
O1 Mg2 C18 108.02(7) 3_675 . ?
Cl1 Mg2 C18 153.02(6) . . ?
O1 Mg2 Mg1 43.52(5) . . ?
O3 Mg2 Mg1 38.54(5) . . ?
N3 Mg2 Mg1 114.77(6) . . ?
N4 Mg2 Mg1 109.66(6) . . ?
O1 Mg2 Mg1 90.99(5) 3_675 . ?
Cl1 Mg2 Mg1 142.12(4) . . ?
C18 Mg2 Mg1 63.87(5) . . ?
O1 Mg2 Mg2 43.28(5) . 3_675 ?
O3 Mg2 Mg2 92.26(6) . 3_675 ?
N3 Mg2 Mg2 121.26(7) . 3_675 ?
N4 Mg2 Mg2 159.18(7) . 3_675 ?
O1 Mg2 Mg2 37.95(4) 3_675 3_675 ?
Cl1 Mg2 Mg2 90.55(4) . 3_675 ?
C18 Mg2 Mg2 113.49(6) . 3_675 ?
Mg1 Mg2 Mg2 63.94(3) . 3_675 ?
O1 Mg2 Mg1 87.85(5) . 3_675 ?
O3 Mg2 Mg1 139.24(6) . 3_675 ?
N3 Mg2 Mg1 96.71(6) . 3_675 ?
N4 Mg2 Mg1 126.51(6) . 3_675 ?
O1 Mg2 Mg1 38.85(4) 3_675 3_675 ?
Cl1 Mg2 Mg1 44.24(3) . 3_675 ?
C18 Mg2 Mg1 142.24(5) . 3_675 ?
Mg1 Mg2 Mg1 119.64(3) . 3_675 ?
Mg2 Mg2 Mg1 55.70(3) 3_675 3_675 ?
Mg1 Cl1 Mg2 90.61(4) 3_675 . ?
C1 O1 Mg2 126.33(14) . . ?
C1 O1 Mg1 109.67(13) . . ?
Mg2 O1 Mg1 95.85(7) . . ?
C1 O1 Mg2 121.00(13) . 3_675 ?
Mg2 O1 Mg2 98.77(7) . 3_675 ?
Mg1 O1 Mg2 99.73(7) . 3_675 ?
C13 O2 C14 106.5(2) . . ?
C18 O3 Mg1 144.90(15) . . ?
C18 O3 Mg2 112.90(14) . . ?
Mg1 O3 Mg2 101.22(8) . . ?
C30 O4 C31 105.97(19) . . ?
C38 O5 C35 109.6(4) . . ?
C7 N1 C2 121.3(2) . . ?
C7 N1 Mg1 124.69(16) . . ?
C2 N1 Mg1 112.46(15) . . ?
C13 N2 C15 107.7(2) . . ?
C13 N2 Mg1 120.87(17) . . ?
C15 N2 Mg1 131.13(16) . . ?
C24 N3 C19 118.13(19) . . ?
C24 N3 Mg2 112.07(15) . . ?
C19 N3 Mg2 104.66(14) . . ?
C24 N3 H3B 108.5(19) . . ?
C19 N3 H3B 107.9(19) . . ?
Mg2 N3 H3B 104.8(19) . . ?
C30 N4 C32 106.99(19) . . ?
C30 N4 Mg2 120.74(16) . . ?
C32 N4 Mg2 132.27(15) . . ?
O1 C1 C6 121.2(2) . . ?
O1 C1 C2 118.5(2) . . ?
C6 C1 C2 120.3(2) . . ?
N1 C2 C3 126.2(2) . . ?
N1 C2 C1 116.6(2) . . ?
C3 C2 C1 117.0(2) . . ?
C4 C3 C2 121.9(2) . . ?
C4 C3 H3A 119.1 . . ?
C2 C3 H3A 119.1 . . ?
C3 C4 C5 120.2(2) . . ?
C3 C4 H4A 119.9 . . ?
C5 C4 H4A 119.9 . . ?
C4 C5 C6 119.2(2) . . ?
C4 C5 H5A 120.4 . . ?
C6 C5 H5A 120.4 . . ?
C1 C6 C5 121.0(2) . . ?
C1 C6 H6A 119.5 . . ?
C5 C6 H6A 119.5 . . ?
N1 C7 C8 120.6(2) . . ?
N1 C7 C12 124.2(2) . . ?
C8 C7 C12 115.1(2) . . ?
C9 C8 C7 121.0(2) . . ?
C9 C8 C13 116.7(2) . . ?
C7 C8 C13 122.2(2) . . ?
C10 C9 C8 121.7(3) . . ?
C10 C9 H9A 119.2 . . ?
C8 C9 H9A 119.2 . . ?
C9 C10 C11 118.3(3) . . ?
C9 C10 H10A 120.9 . . ?
C11 C10 H10A 120.9 . . ?
C12 C11 C10 121.3(3) . . ?
C12 C11 H11A 119.3 . . ?
C10 C11 H11A 119.3 . . ?
C11 C12 C7 122.6(2) . . ?
C11 C12 H12A 118.7 . . ?
C7 C12 H12A 118.7 . . ?
N2 C13 O2 116.2(2) . . ?
N2 C13 C8 129.5(2) . . ?
O2 C13 C8 114.3(2) . . ?
O2 C14 C15 104.7(2) . . ?
O2 C14 H14A 110.8 . . ?
C15 C14 H14A 110.8 . . ?
O2 C14 H14B 110.8 . . ?
C15 C14 H14B 110.8 . . ?
H14A C14 H14B 108.9 . . ?
N2 C15 C16 110.8(2) . . ?
N2 C15 C17 108.8(2) . . ?
C16 C15 C17 112.1(3) . . ?
N2 C15 C14 102.2(2) . . ?
C16 C15 C14 111.4(3) . . ?
C17 C15 C14 111.1(3) . . ?
C15 C16 H16A 109.5 . . ?
C15 C16 H16B 109.5 . . ?
H16A C16 H16B 109.5 . . ?
C15 C16 H16C 109.5 . . ?
H16A C16 H16C 109.5 . . ?
H16B C16 H16C 109.5 . . ?
C15 C17 H17A 109.5 . . ?
C15 C17 H17B 109.5 . . ?
H17A C17 H17B 109.5 . . ?
C15 C17 H17C 109.5 . . ?
H17A C17 H17C 109.5 . . ?
H17B C17 H17C 109.5 . . ?
O3 C18 C23 123.1(2) . . ?
O3 C18 C19 118.8(2) . . ?
C23 C18 C19 118.1(2) . . ?
O3 C18 Mg2 41.58(10) . . ?
C23 C18 Mg2 157.17(18) . . ?
C19 C18 Mg2 79.42(14) . . ?
C20 C19 C18 121.1(2) . . ?
C20 C19 N3 123.1(2) . . ?
C18 C19 N3 115.8(2) . . ?
C19 C20 C21 120.0(3) . . ?
C19 C20 H20A 120.0 . . ?
C21 C20 H20A 120.0 . . ?
C22 C21 C20 119.6(3) . . ?
C22 C21 H21A 120.2 . . ?
C20 C21 H21A 120.2 . . ?
C21 C22 C23 120.8(3) . . ?
C21 C22 H22A 119.6 . . ?
C23 C22 H22A 119.6 . . ?
C18 C23 C22 120.4(2) . . ?
C18 C23 H23A 119.8 . . ?
C22 C23 H23A 119.8 . . ?
C29 C24 C25 119.9(2) . . ?
C29 C24 N3 119.6(2) . . ?
C25 C24 N3 120.3(2) . . ?
C24 C25 C26 119.3(2) . . ?
C24 C25 C30 122.3(2) . . ?
C26 C25 C30 118.2(2) . . ?
C27 C26 C25 120.4(3) . . ?
C27 C26 H26A 119.8 . . ?
C25 C26 H26A 119.8 . . ?
C26 C27 C28 120.0(2) . . ?
C26 C27 H27A 120.0 . . ?
C28 C27 H27A 120.0 . . ?
C27 C28 C29 120.2(2) . . ?
C27 C28 H28A 119.9 . . ?
C29 C28 H28A 119.9 . . ?
C28 C29 C24 120.1(2) . . ?
C28 C29 H29A 120.0 . . ?
C24 C29 H29A 120.0 . . ?
N4 C30 O4 118.5(2) . . ?
N4 C30 C25 127.4(2) . . ?
O4 C30 C25 114.1(2) . . ?
O4 C31 C32 104.59(19) . . ?
O4 C31 H31A 110.8 . . ?
C32 C31 H31A 110.8 . . ?
O4 C31 H31B 110.8 . . ?
C32 C31 H31B 110.8 . . ?
H31A C31 H31B 108.9 . . ?
N4 C32 C34 110.8(2) . . ?
N4 C32 C33 108.1(2) . . ?
C34 C32 C33 111.9(2) . . ?
N4 C32 C31 102.43(19) . . ?
C34 C32 C31 111.4(2) . . ?
C33 C32 C31 111.8(2) . . ?
C32 C33 H33A 109.5 . . ?
C32 C33 H33B 109.5 . . ?
H33A C33 H33B 109.5 . . ?
C32 C33 H33C 109.5 . . ?
H33A C33 H33C 109.5 . . ?
H33B C33 H33C 109.5 . . ?
C32 C34 H34A 109.5 . . ?
C32 C34 H34B 109.5 . . ?
H34A C34 H34B 109.5 . . ?
C32 C34 H34C 109.5 . . ?
H34A C34 H34C 109.5 . . ?
H34B C34 H34C 109.5 . . ?
O5 C35 C36 104.7(4) . . ?
O5 C35 H35A 110.8 . . ?
C36 C35 H35A 110.8 . . ?
O5 C35 H35B 110.8 . . ?
C36 C35 H35B 110.8 . . ?
H35A C35 H35B 108.9 . . ?
C37 C36 C35 104.8(4) . . ?
C37 C36 H36A 110.8 . . ?
C35 C36 H36A 110.8 . . ?
C37 C36 H36B 110.8 . . ?
C35 C36 H36B 110.8 . . ?
H36A C36 H36B 108.9 . . ?
C38 C37 C36 101.1(5) . . ?
C38 C37 H37A 111.6 . . ?
C36 C37 H37A 111.6 . . ?
C38 C37 H37B 111.6 . . ?
C36 C37 H37B 111.6 . . ?
H37A C37 H37B 109.4 . . ?
O5 C38 C37 110.8(4) . . ?
O5 C38 H38A 109.5 . . ?
C37 C38 H38A 109.5 . . ?
O5 C38 H38B 109.5 . . ?
C37 C38 H38B 109.5 . . ?
H38A C38 H38B 108.1 . . ?

loop_
_geom_bond_atom_site_label_1
_geom_bond_atom_site_label_2
_geom_bond_distance
_geom_bond_site_symmetry_2
_geom_bond_publ_flag
Mg1 O3 1.9834(18) . ?
Mg1 N1 2.054(2) . ?
Mg1 N2 2.138(2) . ?
Mg1 O1 2.1613(18) . ?
Mg1 Cl1 2.3693(11) 3_675 ?
Mg1 Mg2 3.1226(11) . ?
Mg1 Mg2 3.3959(12) 3_675 ?
Mg2 O1 2.0442(18) . ?
Mg2 O3 2.0567(18) . ?
Mg2 N3 2.216(2) . ?
Mg2 N4 2.276(2) . ?
Mg2 O1 2.2793(18) 3_675 ?
Mg2 Cl1 2.4079(10) . ?
Mg2 C18 2.855(2) . ?
Mg2 Mg2 3.2856(16) 3_675 ?
Mg2 Mg1 3.3960(12) 3_675 ?
Cl1 Mg1 2.3693(11) 3_675 ?
O1 C1 1.375(3) . ?
O1 Mg2 2.2792(17) 3_675 ?
O2 C13 1.360(3) . ?
O2 C14 1.445(3) . ?
O3 C18 1.335(3) . ?
O4 C30 1.348(3) . ?
O4 C31 1.452(3) . ?
O5 C38 1.382(6) . ?
O5 C35 1.417(5) . ?
N1 C7 1.369(3) . ?
N1 C2 1.404(3) . ?
N2 C13 1.292(3) . ?
N2 C15 1.495(3) . ?
N3 C24 1.436(3) . ?
N3 C19 1.455(3) . ?
N3 H3B 0.92(3) . ?
N4 C30 1.275(3) . ?
N4 C32 1.504(3) . ?
C1 C6 1.390(3) . ?
C1 C2 1.418(3) . ?
C2 C3 1.404(3) . ?
C3 C4 1.387(4) . ?
C3 H3A 0.9500 . ?
C4 C5 1.387(4) . ?
C4 H4A 0.9500 . ?
C5 C6 1.393(3) . ?
C5 H5A 0.9500 . ?
C6 H6A 0.9500 . ?
C7 C8 1.429(3) . ?
C7 C12 1.429(3) . ?
C8 C9 1.408(4) . ?
C8 C13 1.453(3) . ?
C9 C10 1.375(4) . ?
C9 H9A 0.9500 . ?
C10 C11 1.397(4) . ?
C10 H10A 0.9500 . ?
C11 C12 1.370(4) . ?
C11 H11A 0.9500 . ?
C12 H12A 0.9500 . ?
C14 C15 1.533(4) . ?
C14 H14A 0.9900 . ?
C14 H14B 0.9900 . ?
C15 C16 1.512(4) . ?
C15 C17 1.531(5) . ?
C16 H16A 0.9800 . ?
C16 H16B 0.9800 . ?
C16 H16C 0.9800 . ?
C17 H17A 0.9800 . ?
C17 H17B 0.9800 . ?
C17 H17C 0.9800 . ?
C18 C23 1.394(3) . ?
C18 C19 1.412(3) . ?
C19 C20 1.384(3) . ?
C20 C21 1.391(4) . ?
C20 H20A 0.9500 . ?
C21 C22 1.382(4) . ?
C21 H21A 0.9500 . ?
C22 C23 1.395(4) . ?
C22 H22A 0.9500 . ?
C23 H23A 0.9500 . ?
C24 C29 1.388(3) . ?
C24 C25 1.391(3) . ?
C25 C26 1.397(3) . ?
C25 C30 1.472(3) . ?
C26 C27 1.381(4) . ?
C26 H26A 0.9500 . ?
C27 C28 1.381(4) . ?
C27 H27A 0.9500 . ?
C28 C29 1.387(4) . ?
C28 H28A 0.9500 . ?
C29 H29A 0.9500 . ?
C31 C32 1.543(3) . ?
C31 H31A 0.9900 . ?
C31 H31B 0.9900 . ?
C32 C34 1.514(4) . ?
C32 C33 1.522(4) . ?
C33 H33A 0.9800 . ?
C33 H33B 0.9800 . ?
C33 H33C 0.9800 . ?
C34 H34A 0.9800 . ?
C34 H34B 0.9800 . ?
C34 H34C 0.9800 . ?
C35 C36 1.506(7) . ?
C35 H35A 0.9900 . ?
C35 H35B 0.9900 . ?
C36 C37 1.499(8) . ?
C36 H36A 0.9900 . ?
C36 H36B 0.9900 . ?
C37 C38 1.455(7) . ?
C37 H37A 0.9900 . ?
C37 H37B 0.9900 . ?
C38 H38A 0.9900 . ?
C38 H38B 0.9900 . ?
